data_7062967
loop_
_publ_author_name
'Burkmann, Konrad'
'Habermann, Franziska'
'Schumann, Erik'
'Kraus, Jakob'
'St\"orr, Bianca'
'Schmidt, Horst'
'Brendler, Erica'
'Seidel, J\"urgen'
'Bohmhammel, Klaus'
'Kortus, Jens'
'Mertens, Florian'

_publ_section_title
;
 Structural and thermodynamic investigations of Zr(BH4)4 and Hf(BH4)4
 between 280 K and their decomposition temperatures
;
_journal_issue 6
_journal_name_full 'New Journal of Chemistry'
_journal_page_first 2743
_journal_page_last 2754
_journal_paper_doi 10.1039/D3NJ05601E
_journal_volume 48
_journal_year 2024
_chemical_formula_sum 'B4 H16 Hf'
_chemical_formula_weight 237.86
_space_group_crystal_system cubic
_space_group_IT_number 215
_space_group_name_Hall 'P -4 2 3'
_space_group_name_H-M_alt 'P -4 3 m'
_atom_sites_solution_hydrogens difmap
_audit_creation_method SHELXL-2018/3
_audit_update_record
;
2022-05-16 deposited with the CCDC.	2024-01-09 downloaded from the CCDC.
;
_cell_angle_alpha 90
_cell_angle_beta 90
_cell_angle_gamma 90
_cell_formula_units_Z 1
_cell_length_a 5.946(10)
_cell_length_b 5.946(10)
_cell_length_c 5.946(10)
_cell_measurement_reflns_used 120
_cell_measurement_temperature 288
_cell_measurement_theta_max 27.17
_cell_measurement_theta_min 3.38
_cell_volume 210.2(6)
_computing_cell_refinement 'STOE X-AREA'
_computing_data_collection 'STOE X-AREA'
_computing_data_reduction 'STOE X-RED'
_computing_structure_refinement 'SHELXL-2018/3 (Sheldrick, 2018)'
_diffrn_ambient_temperature 288
_diffrn_detector 'image plate (34 cm diameter)'
_diffrn_detector_area_resol_mean 6.67
_diffrn_detector_type STOE
_diffrn_measured_fraction_theta_full 0.933
_diffrn_measured_fraction_theta_max 0.955
_diffrn_measurement_details ' 213 frames, detector distance = 100 mm'
_diffrn_measurement_device '2-circle goniometer'
_diffrn_measurement_device_type 'STOE IPDS 2'
_diffrn_measurement_method 'rotation method'
_diffrn_radiation_collimation '0.5 mm diameter, monocapillary'
_diffrn_radiation_monochromator 'plane graphite'
_diffrn_radiation_polarisn_norm 0
_diffrn_radiation_type 'Mo K\a'
_diffrn_radiation_wavelength 0.71073
_diffrn_reflns_av_R_equivalents 0.0805
_diffrn_reflns_av_unetI/netI 0.0258
_diffrn_reflns_Laue_measured_fraction_full 0.933
_diffrn_reflns_Laue_measured_fraction_max 0.955
_diffrn_reflns_limit_h_max 7
_diffrn_reflns_limit_h_min -8
_diffrn_reflns_limit_k_max 6
_diffrn_reflns_limit_k_min -8
_diffrn_reflns_limit_l_max 8
_diffrn_reflns_limit_l_min -8
_diffrn_reflns_number 2072
_diffrn_reflns_point_group_measured_fraction_full 0.936
_diffrn_reflns_point_group_measured_fraction_max 0.951
_diffrn_reflns_theta_full 25.242
_diffrn_reflns_theta_max 29.668
_diffrn_reflns_theta_min 6.895
_diffrn_source 'sealed X-ray tube, 12 x 0.4 mm long-fine focus'
_diffrn_source_current 40
_diffrn_source_power 2.000
_diffrn_source_voltage 50
_exptl_absorpt_coefficient_mu 12.450
_exptl_absorpt_correction_T_max 0.0605
_exptl_absorpt_correction_T_min 0.0234
_exptl_absorpt_correction_type integration
_exptl_crystal_colour colorless
_exptl_crystal_density_diffrn 1.903
_exptl_crystal_description cube
_exptl_crystal_F_000 108
_refine_diff_density_max 0.910
_refine_diff_density_min -0.781
_refine_diff_density_rms 0.249
_refine_ls_abs_structure_details
;
 Refined as an inversion twin.
;
_refine_ls_abs_structure_Flack 0.4(3)
_refine_ls_extinction_coef 0.17(7)
_refine_ls_extinction_expression Fc^*^=kFc[1+0.001xFc^2^\l^3^/sin(2\q)]^-1/4^
_refine_ls_extinction_method 'SHELXL-2018/3 (Sheldrick 2018)'
_refine_ls_goodness_of_fit_ref 1.048
_refine_ls_hydrogen_treatment refall
_refine_ls_matrix_type full
_refine_ls_number_parameters 12
_refine_ls_number_reflns 135
_refine_ls_number_restraints 2
_refine_ls_restrained_S_all 1.040
_refine_ls_R_factor_all 0.0341
_refine_ls_R_factor_gt 0.0341
_refine_ls_shift/su_max 0.000
_refine_ls_shift/su_mean 0.000
_refine_ls_structure_factor_coef Fsqd
_refine_ls_weighting_details 'w=1/[\s^2^(Fo^2^)+(0.0595P)^2^+0.5000P] where P=(Fo^2^+2Fc^2^)/3'
_refine_ls_weighting_scheme calc
_refine_ls_wR_factor_gt 0.0951
_refine_ls_wR_factor_ref 0.0951
_reflns_Friedel_coverage 0.607
_reflns_Friedel_fraction_full 0.941
_reflns_Friedel_fraction_max 0.944
_reflns_number_gt 135
_reflns_number_total 135
_reflns_threshold_expression 'I > 2\s(I)'
_cod_data_source_file d3nj05601e2.cif
_cod_data_source_block HfB4-3a
_cod_depositor_comments 'Adding full bibliography for 7062966--7062967.cif.'
_cod_original_cell_volume 210.3(62)
_cod_database_code 7062967
_shelx_shelxl_version_number 2018/3
_shelx_space_group_comment
;
The symmetry employed for this shelxl refinement is uniquely defined
by the following loop, which should always be used as a source of
symmetry information in preference to the above space-group names.
They are only intended as comments.
;

loop_
_space_group_symop_operation_xyz
'x, y, z'
'-x, -y, z'
'-x, y, -z'
'x, -y, -z'
'z, x, y'
'z, -x, -y'
'-z, -x, y'
'-z, x, -y'
'y, z, x'
'-y, z, -x'
'y, -z, -x'
'-y, -z, x'
'y, x, z'
'-y, -x, z'
'y, -x, -z'
'-y, x, -z'
'x, z, y'
'-x, z, -y'
'-x, -z, y'
'x, -z, -y'
'z, y, x'
'z, -y, -x'
'-z, y, -x'
'-z, -y, x'

loop_
_atom_site_label
_atom_site_type_symbol
_atom_site_fract_x
_atom_site_fract_y
_atom_site_fract_z
_atom_site_U_iso_or_equiv
_atom_site_adp_type
_atom_site_occupancy
_atom_site_site_symmetry_order
_atom_site_calc_flag
_atom_site_refinement_flags_posn
_atom_site_refinement_flags_adp
_atom_site_refinement_flags_occupancy
_atom_site_disorder_assembly
_atom_site_disorder_group
Hf1 Hf 0.500000 0.500000 0.500000 0.0611(10) Uani 1 24 d S T P . .
B1 B 0.276(2) 0.276(2) 0.276(2) 0.054(5) Uani 1 6 d DS T P . .
H1 H 0.245(15) 0.474(5) 0.245(15) 0.04(3) Uiso 1 2 d DS . P . .
H2 H 0.159(2) 0.159(2) 0.159(2) 0.06(8) Uiso 1 6 d DS . P . .

loop_
_atom_site_aniso_label
_atom_site_aniso_U_11
_atom_site_aniso_U_22
_atom_site_aniso_U_33
_atom_site_aniso_U_23
_atom_site_aniso_U_13
_atom_site_aniso_U_12
Hf1 0.0611(10) 0.0611(10) 0.0611(10) 0.000 0.000 0.000
B1 0.054(5) 0.054(5) 0.054(5) -0.013(4) -0.013(4) -0.013(4)

loop_
_atom_type_symbol
_atom_type_description
_atom_type_scat_dispersion_real
_atom_type_scat_dispersion_imag
_atom_type_scat_source
Hf Hf -0.5830 6.1852 'International Tables Vol C Tables 4.2.6.8 and 6.1.1.4'
B B 0.0013 0.0007 'International Tables Vol C Tables 4.2.6.8 and 6.1.1.4'
H H 0.0000 0.0000 'International Tables Vol C Tables 4.2.6.8 and 6.1.1.4'

loop_
_geom_angle_atom_site_label_1
_geom_angle_atom_site_label_2
_geom_angle_atom_site_label_3
_geom_angle
_geom_angle_site_symmetry_1
_geom_angle_site_symmetry_3
_geom_angle_publ_flag
B1 Hf1 B1 109.471(2) 2_665 4_566 ?
B1 Hf1 B1 109.471(2) 2_665 3_656 ?
B1 Hf1 B1 109.5 4_566 3_656 ?
B1 Hf1 B1 109.471(1) 2_665 . ?
B1 Hf1 B1 109.471(2) 4_566 . ?
B1 Hf1 B1 109.471(1) 3_656 . ?

loop_
_geom_bond_atom_site_label_1
_geom_bond_atom_site_label_2
_geom_bond_distance
_geom_bond_site_symmetry_2
_geom_bond_publ_flag
Hf1 B1 2.30(2) 2_665 ?
Hf1 B1 2.30(2) 4_566 ?
Hf1 B1 2.30(2) 3_656 ?
Hf1 B1 2.30(2) . ?
